data_7151284
loop_
_publ_author_name
'Krahl, Micha P.'
'J\"ager, Anne'
'Krause, Tilo'
'Kn\"olker, Hans-Joachim'

_publ_section_title
;
 First total synthesis of the 7-oxygenated carbazole alkaloids
 clauszoline-K, 3-formyl-7-hydroxycarbazole, clausine M, clausine N and
 the anti-HIV active siamenol using a highly efficient
 palladium-catalyzed approach.
;
_journal_issue 17
_journal_name_full 'Organic &amp; biomolecular chemistry'
_journal_page_first 3215
_journal_page_last 3219
_journal_paper_doi 10.1039/b607792g
_journal_volume 4
_journal_year 2006
_chemical_compound_source synthesis
_chemical_formula_moiety 'C13 H9 N O2'
_chemical_formula_sum 'C13 H9 N O2'
_chemical_formula_weight 211.21
_chemical_name_systematic 7-hydroxy-9H-carbazole-3-carbaldehyde
_space_group_IT_number 14
_symmetry_cell_setting monoclinic
_symmetry_Int_Tables_number 14
_symmetry_space_group_name_Hall '-P 2yn'
_symmetry_space_group_name_H-M 'P 1 21/n 1'
_atom_sites_solution_hydrogens geom
_atom_sites_solution_primary direct
_atom_sites_solution_secondary difmap
_audit_creation_method SHELXL-97
_cell_angle_alpha 90.00
_cell_angle_beta 95.02(1)
_cell_angle_gamma 90.00
_cell_formula_units_Z 4
_cell_length_a 7.381(1)
_cell_length_b 11.493(1)
_cell_length_c 11.058(1)
_cell_measurement_reflns_used 129
_cell_measurement_temperature 198(2)
_cell_measurement_theta_max 21.40
_cell_measurement_theta_min 5.80
_cell_volume 934.45(17)
_computing_cell_refinement 'Dirax/lsq (Duisenberg, 1992)'
_computing_data_collection 'Collect (Nonius BV, 1999)'
_computing_data_reduction 'EvalCCD (Duisenberg et al., 2003)'
_computing_molecular_graphics 'ORTEP-3 for Windows (Farrugia, 1997), SCHAKAL99 (Keller & Pierrard, 1999)'
_computing_publication_material 'WinGX (Farrugia, 1999), enCIFer (Allen et al., 2004)'
_computing_structure_refinement 'SHELXL-97 (Sheldrick, 1997), WinGX (Farrugia, 1999), PLATON (Spek, 2005)'
_computing_structure_solution 'SIR2004 (Burla et al., 2005)'
_diffrn_ambient_temperature 198(2)
_diffrn_detector_area_resol_mean 9
_diffrn_measured_fraction_theta_full 0.993
_diffrn_measured_fraction_theta_max 0.993
_diffrn_measurement_device_type KappaCCD
_diffrn_measurement_method \f
_diffrn_radiation_monochromator graphite
_diffrn_radiation_probe x-ray
_diffrn_radiation_type MoK\a
_diffrn_radiation_wavelength 0.71073
_diffrn_reflns_av_R_equivalents 0.0442
_diffrn_reflns_av_sigmaI/netI 0.0221
_diffrn_reflns_limit_h_max 9
_diffrn_reflns_limit_h_min -10
_diffrn_reflns_limit_k_max 16
_diffrn_reflns_limit_k_min -16
_diffrn_reflns_limit_l_max 15
_diffrn_reflns_limit_l_min -15
_diffrn_reflns_number 25734
_diffrn_reflns_theta_full 30.00
_diffrn_reflns_theta_max 30.00
_diffrn_reflns_theta_min 3.29
_diffrn_source 'fine-focus sealed tube'
_exptl_absorpt_coefficient_mu 0.103
_exptl_absorpt_correction_T_max 0.9878
_exptl_absorpt_correction_T_min 0.8665
_exptl_absorpt_correction_type multi-scan
_exptl_absorpt_process_details 'SADABS version 2.10 (Sheldrick, Bruker AXS Inc.,2002)'
_exptl_crystal_colour 'light brown'
_exptl_crystal_density_diffrn 1.501
_exptl_crystal_density_method 'not measured'
_exptl_crystal_description block
_exptl_crystal_F_000 440
_exptl_crystal_size_max 0.42
_exptl_crystal_size_mid 0.16
_exptl_crystal_size_min 0.12
_refine_diff_density_max 0.364
_refine_diff_density_min -0.259
_refine_diff_density_rms 0.054
_refine_ls_extinction_method none
_refine_ls_goodness_of_fit_ref 1.054
_refine_ls_hydrogen_treatment mixed
_refine_ls_matrix_type full
_refine_ls_number_parameters 153
_refine_ls_number_reflns 2704
_refine_ls_number_restraints 0
_refine_ls_restrained_S_all 1.054
_refine_ls_R_factor_all 0.0608
_refine_ls_R_factor_gt 0.0414
_refine_ls_shift/su_max 0.000
_refine_ls_shift/su_mean 0.000
_refine_ls_structure_factor_coef Fsqd
_refine_ls_weighting_details 'calc w=1/[\s^2^(Fo^2^)+(0.0636P)^2^+0.2531P] where P=(Fo^2^+2Fc^2^)/3'
_refine_ls_weighting_scheme calc
_refine_ls_wR_factor_gt 0.1062
_refine_ls_wR_factor_ref 0.1192
_reflns_number_gt 2059
_reflns_number_total 2704
_reflns_threshold_expression >2sigma(I)
_cod_data_source_file b607792g.txt
_cod_data_source_block tilo38
_cod_original_sg_symbol_H-M 'P 21/n'
_cod_database_code 7151284

loop_
_symmetry_equiv_pos_as_xyz
'x, y, z'
'-x+1/2, y+1/2, -z+1/2'
'-x, -y, -z'
'x-1/2, -y-1/2, z-1/2'

loop_
_atom_site_label
_atom_site_type_symbol
_atom_site_fract_x
_atom_site_fract_y
_atom_site_fract_z
_atom_site_U_iso_or_equiv
_atom_site_adp_type
_atom_site_occupancy
_atom_site_symmetry_multiplicity
_atom_site_calc_flag
_atom_site_refinement_flags
_atom_site_disorder_assembly
_atom_site_disorder_group
C1 C 0.41068(17) 0.63192(11) 0.71732(11) 0.0217(2) Uani 1 1 d . . .
H1 H 0.4679 0.6068 0.7931 0.026 Uiso 1 1 calc R . .
C2 C 0.38777(17) 0.74856(11) 0.69037(11) 0.0220(3) Uani 1 1 d . . .
H2 H 0.4283 0.8048 0.7496 0.026 Uiso 1 1 calc R . .
C3 C 0.30579(16) 0.78629(10) 0.57728(11) 0.0205(2) Uani 1 1 d . . .
C4 C 0.24352(16) 0.70572(10) 0.48806(10) 0.0193(2) Uani 1 1 d . . .
H4 H 0.1890 0.7312 0.4116 0.023 Uiso 1 1 calc R . .
C4A C 0.26306(15) 0.58836(10) 0.51353(10) 0.0173(2) Uani 1 1 d . . .
C4B C 0.21347(15) 0.48291(10) 0.44715(10) 0.0176(2) Uani 1 1 d . . .
C5 C 0.13203(16) 0.45946(10) 0.33119(10) 0.0200(2) Uani 1 1 d . . .
H5 H 0.0977 0.5214 0.2771 0.024 Uiso 1 1 calc R . .
C6 C 0.10181(17) 0.34577(10) 0.29568(11) 0.0211(2) Uani 1 1 d . . .
H6 H 0.0466 0.3294 0.2167 0.025 Uiso 1 1 calc R . .
C7 C 0.15177(17) 0.25406(10) 0.37510(11) 0.0198(2) Uani 1 1 d . . .
C8 C 0.23592(16) 0.27367(10) 0.49060(10) 0.0198(2) Uani 1 1 d . . .
H8 H 0.2709 0.2113 0.5440 0.024 Uiso 1 1 calc R . .
C8A C 0.26667(15) 0.38926(10) 0.52451(10) 0.0178(2) Uani 1 1 d . . .
C9A C 0.34598(16) 0.55268(10) 0.62829(10) 0.0184(2) Uani 1 1 d . . .
N9 N 0.34576(14) 0.43323(9) 0.63367(9) 0.0201(2) Uani 1 1 d . . .
C10 C 0.28540(19) 0.91049(11) 0.55601(12) 0.0266(3) Uani 1 1 d . . .
H10 H 0.3289 0.9614 0.6198 0.032 Uiso 1 1 calc R . .
O11 O 0.21675(17) 0.95450(9) 0.46259(10) 0.0394(3) Uani 1 1 d . . .
O12 O 0.11448(14) 0.14429(8) 0.33198(9) 0.0279(2) Uani 1 1 d . . .
H12 H 0.156(3) 0.0895(18) 0.385(2) 0.053(6) Uiso 1 1 d . . .
H9N H 0.412(3) 0.3954(16) 0.6916(18) 0.045(5) Uiso 1 1 d . . .

loop_
_atom_site_aniso_label
_atom_site_aniso_U_11
_atom_site_aniso_U_22
_atom_site_aniso_U_33
_atom_site_aniso_U_23
_atom_site_aniso_U_13
_atom_site_aniso_U_12
C1 0.0246(6) 0.0208(6) 0.0187(5) 0.0002(4) -0.0038(4) -0.0004(4)
C2 0.0250(6) 0.0181(5) 0.0222(6) -0.0025(4) -0.0021(4) -0.0020(4)
C3 0.0230(6) 0.0156(5) 0.0225(5) -0.0004(4) -0.0008(4) -0.0002(4)
C4 0.0227(6) 0.0152(5) 0.0193(5) 0.0012(4) -0.0017(4) 0.0013(4)
C4A 0.0185(5) 0.0157(5) 0.0175(5) 0.0003(4) -0.0001(4) 0.0007(4)
C4B 0.0198(5) 0.0145(5) 0.0181(5) 0.0009(4) 0.0000(4) 0.0017(4)
C5 0.0240(6) 0.0167(5) 0.0186(5) 0.0021(4) -0.0024(4) 0.0023(4)
C6 0.0251(6) 0.0190(6) 0.0183(5) -0.0002(4) -0.0036(4) 0.0018(4)
C7 0.0233(6) 0.0144(5) 0.0211(5) -0.0016(4) -0.0008(4) 0.0007(4)
C8 0.0244(6) 0.0157(5) 0.0186(5) 0.0020(4) -0.0024(4) 0.0019(4)
C8A 0.0196(5) 0.0158(5) 0.0175(5) 0.0003(4) -0.0007(4) 0.0004(4)
C9A 0.0199(5) 0.0161(5) 0.0188(5) 0.0010(4) -0.0002(4) 0.0001(4)
N9 0.0265(5) 0.0151(4) 0.0175(4) 0.0018(4) -0.0047(4) 0.0008(4)
C10 0.0351(7) 0.0162(5) 0.0275(6) -0.0015(5) -0.0030(5) 0.0008(5)
O11 0.0644(7) 0.0192(5) 0.0320(5) 0.0035(4) -0.0108(5) 0.0045(5)
O12 0.0420(6) 0.0138(4) 0.0258(4) -0.0029(3) -0.0089(4) 0.0014(4)

loop_
_atom_type_symbol
_atom_type_description
_atom_type_scat_dispersion_real
_atom_type_scat_dispersion_imag
_atom_type_scat_source
C C 0.0033 0.0016 'International Tables Vol C Tables 4.2.6.8 and 6.1.1.4'
H H 0.0000 0.0000 'International Tables Vol C Tables 4.2.6.8 and 6.1.1.4'
N N 0.0061 0.0033 'International Tables Vol C Tables 4.2.6.8 and 6.1.1.4'
O O 0.0106 0.0060 'International Tables Vol C Tables 4.2.6.8 and 6.1.1.4'

loop_
_geom_angle_atom_site_label_1
_geom_angle_atom_site_label_2
_geom_angle_atom_site_label_3
_geom_angle
_geom_angle_site_symmetry_1
_geom_angle_site_symmetry_3
_geom_angle_publ_flag
C2 C1 C9A 117.00(11) . . ?
C2 C1 H1 121.5 . . ?
C9A C1 H1 121.5 . . ?
C1 C2 C3 121.69(11) . . ?
C1 C2 H2 119.2 . . ?
C3 C2 H2 119.2 . . ?
C4 C3 C2 120.70(11) . . ?
C4 C3 C10 120.84(11) . . ?
C2 C3 C10 118.46(11) . . ?
C4A C4 C3 118.64(10) . . ?
C4A C4 H4 120.7 . . ?
C3 C4 H4 120.7 . . ?
C4 C4A C9A 119.52(10) . . ?
C4 C4A C4B 134.12(10) . . ?
C9A C4A C4B 106.35(10) . . ?
C5 C4B C8A 119.05(10) . . ?
C5 C4B C4A 134.27(10) . . ?
C8A C4B C4A 106.68(10) . . ?
C6 C5 C4B 119.47(10) . . ?
C6 C5 H5 120.3 . . ?
C4B C5 H5 120.3 . . ?
C5 C6 C7 120.54(10) . . ?
C5 C6 H6 119.7 . . ?
C7 C6 H6 119.7 . . ?
O12 C7 C8 122.03(10) . . ?
O12 C7 C6 116.20(10) . . ?
C8 C7 C6 121.77(10) . . ?
C7 C8 C8A 116.83(10) . . ?
C7 C8 H8 121.6 . . ?
C8A C8 H8 121.6 . . ?
N9 C8A C8 128.80(10) . . ?
N9 C8A C4B 108.86(10) . . ?
C8 C8A C4B 122.32(10) . . ?
N9 C9A C1 128.58(11) . . ?
N9 C9A C4A 108.97(10) . . ?
C1 C9A C4A 122.44(11) . . ?
C9A N9 C8A 109.14(10) . . ?
C9A N9 H9N 121.2(12) . . ?
C8A N9 H9N 127.9(12) . . ?
O11 C10 C3 125.04(12) . . ?
O11 C10 H10 117.5 . . ?
C3 C10 H10 117.5 . . ?
C7 O12 H12 112.1(13) . . ?

loop_
_geom_bond_atom_site_label_1
_geom_bond_atom_site_label_2
_geom_bond_distance
_geom_bond_site_symmetry_2
_geom_bond_publ_flag
C1 C2 1.3805(17) . ?
C1 C9A 1.3944(16) . ?
C1 H1 0.9500 . ?
C2 C3 1.4091(16) . ?
C2 H2 0.9500 . ?
C3 C4 1.4010(16) . ?
C3 C10 1.4525(17) . ?
C4 C4A 1.3829(16) . ?
C4 H4 0.9500 . ?
C4A C9A 1.4203(15) . ?
C4A C4B 1.4473(16) . ?
C4B C5 1.3940(15) . ?
C4B C8A 1.4091(15) . ?
C5 C6 1.3770(16) . ?
C5 H5 0.9500 . ?
C6 C7 1.4006(16) . ?
C6 H6 0.9500 . ?
C7 O12 1.3681(14) . ?
C7 C8 1.3889(15) . ?
C8 C8A 1.3936(16) . ?
C8 H8 0.9500 . ?
C8A N9 1.3892(14) . ?
C9A N9 1.3742(15) . ?
N9 H9N 0.887(19) . ?
C10 O11 1.2199(16) . ?
C10 H10 0.9500 . ?
O12 H12 0.89(2) . ?

loop_
_geom_hbond_atom_site_label_D
_geom_hbond_atom_site_label_H
_geom_hbond_atom_site_label_A
_geom_hbond_distance_DH
_geom_hbond_distance_HA
_geom_hbond_distance_DA
_geom_hbond_angle_DHA
_geom_hbond_site_symmetry_A
O12 H12 O11 0.89(2) 1.81(2) 2.6876(13) 166(2) 1_545
N9 H9N O12 0.887(19) 2.106(19) 2.9624(13) 162.0(17) 4_666

loop_
_geom_torsion_atom_site_label_1
_geom_torsion_atom_site_label_2
_geom_torsion_atom_site_label_3
_geom_torsion_atom_site_label_4
_geom_torsion
_geom_torsion_site_symmetry_1
_geom_torsion_site_symmetry_2
_geom_torsion_site_symmetry_3
_geom_torsion_site_symmetry_4
_geom_torsion_publ_flag
C9A C1 C2 C3 -1.13(19) . . . . ?
C1 C2 C3 C4 0.34(19) . . . . ?
C1 C2 C3 C10 179.60(12) . . . . ?
C2 C3 C4 C4A 0.42(18) . . . . ?
C10 C3 C4 C4A -178.82(12) . . . . ?
C3 C4 C4A C9A -0.34(17) . . . . ?
C3 C4 C4A C4B 178.55(12) . . . . ?
C4 C4A C4B C5 2.2(2) . . . . ?
C9A C4A C4B C5 -178.78(13) . . . . ?
C4 C4A C4B C8A -178.47(13) . . . . ?
C9A C4A C4B C8A 0.52(13) . . . . ?
C8A C4B C5 C6 1.38(17) . . . . ?
C4A C4B C5 C6 -179.39(13) . . . . ?
C4B C5 C6 C7 0.16(19) . . . . ?
C5 C6 C7 O12 179.34(12) . . . . ?
C5 C6 C7 C8 -1.24(19) . . . . ?
O12 C7 C8 C8A -179.92(11) . . . . ?
C6 C7 C8 C8A 0.70(18) . . . . ?
C7 C8 C8A N9 179.33(11) . . . . ?
C7 C8 C8A C4B 0.90(18) . . . . ?
C5 C4B C8A N9 179.34(10) . . . . ?
C4A C4B C8A N9 -0.08(13) . . . . ?
C5 C4B C8A C8 -1.95(18) . . . . ?
C4A C4B C8A C8 178.62(11) . . . . ?
C2 C1 C9A N9 -177.43(12) . . . . ?
C2 C1 C9A C4A 1.22(18) . . . . ?
C4 C4A C9A N9 178.39(11) . . . . ?
C4B C4A C9A N9 -0.78(13) . . . . ?
C4 C4A C9A C1 -0.50(18) . . . . ?
C4B C4A C9A C1 -179.66(11) . . . . ?
C1 C9A N9 C8A 179.54(12) . . . . ?
C4A C9A N9 C8A 0.74(14) . . . . ?
C8 C8A N9 C9A -179.01(12) . . . . ?
C4B C8A N9 C9A -0.41(13) . . . . ?
C4 C3 C10 O11 -0.6(2) . . . . ?
C2 C3 C10 O11 -179.85(14) . . . . ?

loop_
_cod_related_entry_id
_cod_related_entry_database
_cod_related_entry_code
1 ChemSpider 21141088
